data_4038453
loop_
_publ_author_name
'Sulfikarali, Thondikkal'
'Ajay, Jayaprakash'
'Suresh, Cherumuttathu H.'
'Bijina, Padinjare Veetil'
'Gokulnath, Sabapathi'

_publ_section_title
;
 Synthesis, Structure and Optical Properties of Di-m-benzihexaphyrins
 (1.1.0.0.0.0) and Di-m-benziheptaphyrins (1.0.1.0.0.0.0): Blackening of
 m-Phenylene Linked Dicarbaporphyrinoids by Simple p-Expansion.
;
_journal_name_full 'The Journal of organic chemistry'
_journal_paper_doi 10.1021/acs.joc.0c00754
_journal_year 2020
_chemical_formula_moiety 'C48 H39 N3 S, C H4 O '
_chemical_formula_sum 'C49 H43 N3 O S'
_chemical_formula_weight 721.92
_space_group_crystal_system monoclinic
_space_group_IT_number 4
_space_group_name_Hall 'P 2yb'
_space_group_name_H-M_alt 'P 1 21 1'
_atom_sites_solution_hydrogens geom
_audit_creation_method SHELXL-2018/3
_cell_angle_alpha 90
_cell_angle_beta 95.369(6)
_cell_angle_gamma 90
_cell_formula_units_Z 4
_cell_length_a 13.926(3)
_cell_length_b 14.889(3)
_cell_length_c 18.825(3)
_cell_measurement_reflns_used 2737
_cell_measurement_temperature 150(2)
_cell_measurement_theta_max 19.05
_cell_measurement_theta_min 2.57
_cell_volume 3886.1(13)
_computing_cell_refinement 'APEX3/SAINT (Bruker, 2016)'
_computing_data_collection 'APEX3 (Bruker, 2016)'
_computing_data_reduction 'SAINT/XPREP (Bruker, 2016)'
_computing_molecular_graphics 'ORTEP3- 2014.1(Farrugia, 1997) '
_computing_publication_material 'SHELXL-2018/3 (Sheldrick, 2018)'
_computing_structure_refinement 'SHELXL-2018/3 (Sheldrick, 2018)'
_computing_structure_solution 'SHELXT 2018/2 (Sheldrick, 2018)'
_diffrn_ambient_temperature 150(2)
_diffrn_detector_area_resol_mean 0
_diffrn_measured_fraction_theta_full 1.000
_diffrn_measured_fraction_theta_max 1.000
_diffrn_measurement_device_type 'Bruker KAPPA APEX-II CCD'
_diffrn_measurement_method '\f and \w scans'
_diffrn_radiation_type MoK\a
_diffrn_radiation_wavelength 0.71073
_diffrn_reflns_av_R_equivalents 0.1186
_diffrn_reflns_av_unetI/netI 0.1633
_diffrn_reflns_Laue_measured_fraction_full 1.000
_diffrn_reflns_Laue_measured_fraction_max 1.000
_diffrn_reflns_limit_h_max 17
_diffrn_reflns_limit_h_min -16
_diffrn_reflns_limit_k_max 18
_diffrn_reflns_limit_k_min -18
_diffrn_reflns_limit_l_max 15
_diffrn_reflns_limit_l_min -23
_diffrn_reflns_number 50203
_diffrn_reflns_point_group_measured_fraction_full 0.999
_diffrn_reflns_point_group_measured_fraction_max 0.999
_diffrn_reflns_theta_full 25.242
_diffrn_reflns_theta_max 26.000
_diffrn_reflns_theta_min 1.086
_diffrn_source 'sealed tube'
_exptl_absorpt_coefficient_mu 0.125
_exptl_absorpt_correction_T_max 0.989
_exptl_absorpt_correction_T_min 0.970
_exptl_absorpt_correction_type multi-scan
_exptl_absorpt_process_details 'SADABS (Bruker, 2016)'
_exptl_crystal_colour green
_exptl_crystal_density_diffrn 1.234
_exptl_crystal_density_meas 1.235
_exptl_crystal_density_method none
_exptl_crystal_description block
_exptl_crystal_F_000 1528
_exptl_crystal_size_max 0.247
_exptl_crystal_size_mid 0.154
_exptl_crystal_size_min 0.085
_refine_diff_density_max 0.603
_refine_diff_density_min -0.335
_refine_diff_density_rms 0.066
_refine_ls_abs_structure_details
;
 Flack x determined using 2470 quotients [(I+)-(I-)]/[(I+)+(I-)]
 (Parsons, Flack and Wagner, Acta Cryst. B69 (2013) 249-259).
;
_refine_ls_abs_structure_Flack 0.32(9)
_refine_ls_extinction_method none
_refine_ls_goodness_of_fit_ref 0.997
_refine_ls_hydrogen_treatment constr
_refine_ls_matrix_type full
_refine_ls_number_parameters 941
_refine_ls_number_reflns 15264
_refine_ls_number_restraints 625
_refine_ls_restrained_S_all 0.979
_refine_ls_R_factor_all 0.1641
_refine_ls_R_factor_gt 0.0765
_refine_ls_shift/su_max 0.047
_refine_ls_shift/su_mean 0.001
_refine_ls_structure_factor_coef Fsqd
_refine_ls_weighting_details 'w=1/[\s^2^(Fo^2^)+(0.0829P)^2^] where P=(Fo^2^+2Fc^2^)/3'
_refine_ls_weighting_scheme calc
_refine_ls_wR_factor_gt 0.1589
_refine_ls_wR_factor_ref 0.2029
_reflns_Friedel_coverage 0.921
_reflns_Friedel_fraction_full 0.999
_reflns_Friedel_fraction_max 0.999
_reflns_number_gt 7995
_reflns_number_total 15264
_reflns_threshold_expression 'I > 2\s(I)'
_cod_data_source_file jo0c00754_si_001.cif
_cod_data_source_block shelx
_cod_original_cell_volume 3886.2(12)
_cod_original_sg_symbol_H-M 'P 21'
_cod_database_code 4038453
_shelx_shelxl_version_number 2018/3
_shelx_space_group_comment
;
The symmetry employed for this shelxl refinement is uniquely defined
by the following loop, which should always be used as a source of
symmetry information in preference to the above space-group names.
They are only intended as comments.
;
_shelx_estimated_absorpt_t_min 0.970
_shelx_estimated_absorpt_t_max 0.989

loop_
_space_group_symop_operation_xyz
'x, y, z'
'-x, y+1/2, -z'

loop_
_atom_site_label
_atom_site_type_symbol
_atom_site_fract_x
_atom_site_fract_y
_atom_site_fract_z
_atom_site_U_iso_or_equiv
_atom_site_adp_type
_atom_site_occupancy
_atom_site_site_symmetry_order
_atom_site_calc_flag
_atom_site_refinement_flags_posn
_atom_site_refinement_flags_adp
_atom_site_refinement_flags_occupancy
_atom_site_disorder_assembly
_atom_site_disorder_group
C1A C 0.8738(7) 0.6995(7) 0.9207(5) 0.039(2) Uani 1 1 d . U . . .
C2A C 0.9651(7) 0.7342(7) 0.9171(5) 0.047(3) Uani 1 1 d . U . . .
H2A H 1.023297 0.711128 0.940568 0.056 Uiso 1 1 calc R U . . .
C3A C 0.9562(7) 0.8107(7) 0.8720(5) 0.048(3) Uani 1 1 d . U . . .
H3A H 1.007080 0.849076 0.860587 0.058 Uiso 1 1 calc R U . . .
C4A C 0.8594(7) 0.8191(6) 0.8478(5) 0.038(2) Uani 1 1 d . U . . .
C5A C 0.8073(7) 0.8857(7) 0.8023(5) 0.038(2) Uani 1 1 d . U . . .
C6A C 0.8570(8) 0.9473(7) 0.7625(5) 0.055(3) Uani 1 1 d . U . . .
H6A H 0.925309 0.944748 0.764086 0.066 Uiso 1 1 calc R U . . .
C7A C 0.8069(8) 1.0115(8) 0.7212(5) 0.060(3) Uani 1 1 d . U . . .
H7A H 0.841761 1.053917 0.695966 0.072 Uiso 1 1 calc R U . . .
C8A C 0.7082(7) 1.0156(7) 0.7156(5) 0.046(3) Uani 1 1 d . U . . .
H8A H 0.675159 1.060768 0.687231 0.055 Uiso 1 1 calc R U . . .
C9A C 0.6568(7) 0.9532(6) 0.7516(5) 0.036(2) Uani 1 1 d . U . . .
C10A C 0.7077(7) 0.8907(6) 0.7955(4) 0.036(2) Uani 1 1 d . U . . .
H10A H 0.672534 0.849866 0.821911 0.043 Uiso 1 1 calc R U . . .
C11A C 0.5521(7) 0.9489(6) 0.7386(4) 0.031(2) Uani 1 1 d . U . . .
C12A C 0.4961(7) 0.9902(6) 0.6774(5) 0.043(2) Uani 1 1 d . U . . .
H12A H 0.519318 1.030564 0.643862 0.052 Uiso 1 1 calc R U . . .
C13A C 0.4062(7) 0.9600(6) 0.6783(5) 0.039(2) Uani 1 1 d . U . . .
H13A H 0.353253 0.974217 0.644600 0.047 Uiso 1 1 calc R U . . .
C14A C 0.4035(7) 0.9016(6) 0.7395(4) 0.031(2) Uani 1 1 d . U . . .
C15A C 0.3267(6) 0.8526(5) 0.7568(4) 0.0253(19) Uani 1 1 d . U . . .
C16A C 0.2412(3) 0.8492(4) 0.7018(2) 0.027(2) Uani 1 1 d G U . . .
C17A C 0.1656(4) 0.9101(3) 0.7012(3) 0.032(2) Uani 1 1 d G U . . .
C18A C 0.0882(3) 0.9040(3) 0.6491(3) 0.037(2) Uani 1 1 d G U . . .
H18A H 0.036451 0.945670 0.648710 0.045 Uiso 1 1 calc R U . . .
C19A C 0.0864(3) 0.8369(4) 0.5977(3) 0.038(2) Uani 1 1 d G U . . .
C20A C 0.1621(4) 0.7759(3) 0.5983(2) 0.034(2) Uani 1 1 d G U . . .
H20A H 0.160900 0.730073 0.563124 0.040 Uiso 1 1 calc R U . . .
C21A C 0.2395(3) 0.7821(3) 0.6503(3) 0.030(2) Uani 1 1 d G U . . .
C22A C 0.1671(7) 0.9857(7) 0.7560(5) 0.049(3) Uani 1 1 d . U . . .
H22A H 0.149963 0.961647 0.801583 0.074 Uiso 1 1 calc R U . . .
H22B H 0.120544 1.032112 0.739122 0.074 Uiso 1 1 calc R U . . .
H22C H 0.231901 1.011947 0.762510 0.074 Uiso 1 1 calc R U . . .
C23A C 0.0029(7) 0.8290(7) 0.5404(5) 0.053(3) Uani 1 1 d . U . . .
H23A H -0.052442 0.862812 0.554925 0.079 Uiso 1 1 calc R U . . .
H23B H -0.014928 0.765698 0.533783 0.079 Uiso 1 1 calc R U . . .
H23C H 0.021934 0.853484 0.495485 0.079 Uiso 1 1 calc R U . . .
C24A C 0.3206(7) 0.7149(6) 0.6510(5) 0.041(2) Uani 1 1 d . U . . .
H24A H 0.300818 0.664644 0.619266 0.061 Uiso 1 1 calc R U . . .
H24B H 0.336146 0.692403 0.699609 0.061 Uiso 1 1 calc R U . . .
H24C H 0.377623 0.743909 0.634405 0.061 Uiso 1 1 calc R U . . .
C25A C 0.3204(6) 0.7945(5) 0.8177(4) 0.027(2) Uani 1 1 d . U . . .
C26A C 0.2345(6) 0.7547(6) 0.8333(4) 0.032(2) Uani 1 1 d . U . . .
H26A H 0.175432 0.761716 0.804165 0.038 Uiso 1 1 calc R U . . .
C27A C 0.2431(6) 0.7034(6) 0.8955(5) 0.035(2) Uani 1 1 d . U . . .
H27A H 0.189916 0.674748 0.914211 0.043 Uiso 1 1 calc R U . . .
C28A C 0.3358(6) 0.6984(6) 0.9271(4) 0.030(2) Uani 1 1 d . U . . .
C29A C 0.3605(6) 0.6481(6) 0.9937(4) 0.030(2) Uani 1 1 d . U . . .
C30A C 0.2775(3) 0.6360(4) 1.0382(3) 0.030(2) Uani 1 1 d G U . . .
C31A C 0.2473(4) 0.7094(3) 1.0760(3) 0.036(2) Uani 1 1 d G U . . .
C32A C 0.1654(4) 0.7029(3) 1.1125(3) 0.042(2) Uani 1 1 d G U . . .
H32A H 0.144748 0.753046 1.138318 0.050 Uiso 1 1 calc R U . . .
C33A C 0.1137(3) 0.6230(4) 1.1114(3) 0.040(2) Uani 1 1 d G U . . .
C34A C 0.1439(4) 0.5495(3) 1.0737(3) 0.043(2) Uani 1 1 d G U . . .
H34A H 0.108521 0.494930 1.072861 0.052 Uiso 1 1 calc R U . . .
C35A C 0.2258(4) 0.5560(3) 1.0371(3) 0.032(2) Uani 1 1 d G U . . .
C36A C 0.3057(7) 0.7960(6) 1.0809(5) 0.051(3) Uani 1 1 d . U . . .
H36A H 0.268119 0.843514 1.101443 0.077 Uiso 1 1 calc R U . . .
H36B H 0.320785 0.813985 1.033138 0.077 Uiso 1 1 calc R U . . .
H36C H 0.365801 0.786403 1.111432 0.077 Uiso 1 1 calc R U . . .
C37A C 0.0218(7) 0.6199(8) 1.1496(6) 0.061(3) Uani 1 1 d . U . . .
H37A H 0.032805 0.650959 1.195517 0.092 Uiso 1 1 calc R U . . .
H37B H 0.004294 0.557224 1.157635 0.092 Uiso 1 1 calc R U . . .
H37C H -0.030642 0.649553 1.120117 0.092 Uiso 1 1 calc R U . . .
C38A C 0.2604(8) 0.4722(7) 1.0014(5) 0.049(3) Uani 1 1 d . U . . .
H38A H 0.275695 0.486967 0.952994 0.073 Uiso 1 1 calc R U . . .
H38B H 0.209571 0.426507 0.999095 0.073 Uiso 1 1 calc R U . . .
H38C H 0.318225 0.449077 1.029066 0.073 Uiso 1 1 calc R U . . .
C39A C 0.4476(7) 0.6127(6) 1.0172(4) 0.035(2) Uani 1 1 d . U . . .
C40A C 0.4634(7) 0.5586(6) 1.0826(4) 0.035(2) Uani 1 1 d . U . . .
H40A H 0.418285 0.546913 1.116346 0.042 Uiso 1 1 calc R U . . .
C41A C 0.5536(7) 0.5294(6) 1.0848(5) 0.036(2) Uani 1 1 d . U . . .
H41A H 0.585152 0.490627 1.119606 0.043 Uiso 1 1 calc R U . . .
C42A C 0.5949(7) 0.5681(6) 1.0238(5) 0.034(2) Uani 1 1 d . U . . .
C43A C 0.6973(7) 0.5600(6) 1.0103(4) 0.035(2) Uani 1 1 d . U . . .
C44A C 0.7556(7) 0.4859(6) 1.0343(5) 0.043(2) Uani 1 1 d . U . . .
H44A H 0.729300 0.438210 1.059778 0.052 Uiso 1 1 calc R U . . .
C45A C 0.8506(8) 0.4842(8) 1.0200(6) 0.054(3) Uani 1 1 d . U . . .
H45A H 0.890174 0.434886 1.036111 0.064 Uiso 1 1 calc R U . . .
C46A C 0.8886(8) 0.5514(8) 0.9835(5) 0.050(3) Uani 1 1 d . U . . .
H46A H 0.953849 0.546883 0.973000 0.060 Uiso 1 1 calc R U . . .
C47A C 0.8359(7) 0.6269(7) 0.9606(4) 0.037(2) Uani 1 1 d . U . . .
C48A C 0.7392(6) 0.6292(6) 0.9755(4) 0.032(2) Uani 1 1 d . U . . .
H48A H 0.701190 0.680204 0.961182 0.039 Uiso 1 1 calc R U . . .
N1A N 0.8117(5) 0.7518(5) 0.8775(4) 0.0342(18) Uani 1 1 d . . . . .
H1A H 0.749125 0.742777 0.870154 0.041 Uiso 1 1 calc R U . . .
N2A N 0.4974(5) 0.8966(5) 0.7757(4) 0.0300(18) Uani 1 1 d . . . . .
N3A N 0.5332(5) 0.6158(5) 0.9832(4) 0.0294(18) Uani 1 1 d . . . . .
S1A S 0.41323(16) 0.76284(15) 0.88138(11) 0.0316(5) Uani 1 1 d . . . . .
C1B C 0.8687(6) 0.1766(6) 0.5960(4) 0.030(2) Uani 1 1 d . U . . .
C2B C 0.9631(7) 0.1830(6) 0.6261(5) 0.038(2) Uani 1 1 d . U . . .
H2B H 1.014618 0.144700 0.615813 0.046 Uiso 1 1 calc R U . . .
C3B C 0.9703(6) 0.2548(6) 0.6740(5) 0.037(2) Uani 1 1 d . U . . .
H3B H 1.026564 0.273022 0.702813 0.044 Uiso 1 1 calc R U . . .
C4B C 0.8804(6) 0.2944(6) 0.6716(4) 0.029(2) Uani 1 1 d . U . . .
C5B C 0.8392(6) 0.3662(6) 0.7132(4) 0.030(2) Uani 1 1 d . U . . .
C6B C 0.8964(6) 0.4356(6) 0.7462(5) 0.035(2) Uani 1 1 d . U . . .
H6B H 0.963320 0.438348 0.740343 0.042 Uiso 1 1 calc R U . . .
C7B C 0.8554(6) 0.4991(6) 0.7870(5) 0.035(2) Uani 1 1 d . U . . .
H7B H 0.894448 0.545006 0.809709 0.042 Uiso 1 1 calc R U . . .
C8B C 0.7577(6) 0.4966(6) 0.7951(5) 0.034(2) Uani 1 1 d . U . . .
H8B H 0.730087 0.540854 0.823260 0.041 Uiso 1 1 calc R U . . .
C9B C 0.6995(6) 0.4295(5) 0.7621(4) 0.0247(19) Uani 1 1 d . U . . .
C10B C 0.7423(6) 0.3644(5) 0.7238(4) 0.027(2) Uani 1 1 d . U . . .
H10B H 0.703798 0.316407 0.703889 0.033 Uiso 1 1 calc R U . . .
C11B C 0.5974(6) 0.4223(5) 0.7738(4) 0.0234(19) Uani 1 1 d . U . . .
C12B C 0.5551(7) 0.4595(6) 0.8359(5) 0.031(2) Uani 1 1 d . U . . .
H12B H 0.586459 0.495281 0.872844 0.038 Uiso 1 1 calc R U . . .
C13B C 0.4622(6) 0.4322(6) 0.8296(5) 0.031(2) Uani 1 1 d . U . . .
H13B H 0.415446 0.444062 0.862053 0.037 Uiso 1 1 calc R U . . .
C14B C 0.4474(6) 0.3813(6) 0.7640(4) 0.0243(19) Uani 1 1 d . U . . .
C15B C 0.3613(6) 0.3441(5) 0.7382(4) 0.0256(19) Uani 1 1 d . U . . .
C16B C 0.2777(3) 0.3546(3) 0.7826(3) 0.0255(19) Uani 1 1 d G U . . .
C17B C 0.2236(4) 0.4330(3) 0.7826(3) 0.033(2) Uani 1 1 d G U . . .
C18B C 0.1467(4) 0.4390(3) 0.8244(3) 0.030(2) Uani 1 1 d G U . . .
H18B H 0.109672 0.492559 0.824456 0.036 Uiso 1 1 calc R U . . .
C19B C 0.1239(3) 0.3664(4) 0.8662(3) 0.036(2) Uani 1 1 d G U . . .
C20B C 0.1780(4) 0.2880(3) 0.8662(3) 0.035(2) Uani 1 1 d G U . . .
H20B H 0.162464 0.238449 0.894793 0.042 Uiso 1 1 calc R U . . .
C21B C 0.2549(4) 0.2821(3) 0.8244(3) 0.0272(19) Uani 1 1 d G U . . .
C22B C 0.2494(7) 0.5149(6) 0.7407(5) 0.041(2) Uani 1 1 d . U . . .
H22D H 0.205408 0.564258 0.749472 0.062 Uiso 1 1 calc R U . . .
H22E H 0.243514 0.500539 0.689664 0.062 Uiso 1 1 calc R U . . .
H22F H 0.315818 0.532975 0.755766 0.062 Uiso 1 1 calc R U . . .
C23B C 0.0402(6) 0.3735(7) 0.9120(5) 0.047(3) Uani 1 1 d . U . . .
H23D H 0.024976 0.313839 0.929773 0.071 Uiso 1 1 calc R U . . .
H23E H -0.016279 0.397766 0.883360 0.071 Uiso 1 1 calc R U . . .
H23F H 0.057871 0.413589 0.952428 0.071 Uiso 1 1 calc R U . . .
C24B C 0.3136(7) 0.1967(6) 0.8273(5) 0.046(3) Uani 1 1 d . U . . .
H24D H 0.281166 0.150766 0.853631 0.069 Uiso 1 1 calc R U . . .
H24E H 0.377768 0.208492 0.851372 0.069 Uiso 1 1 calc R U . . .
H24F H 0.319791 0.175536 0.778627 0.069 Uiso 1 1 calc R U . . .
C25B C 0.3398(6) 0.2942(6) 0.6725(4) 0.0256(19) Uani 1 1 d . U . . .
C26B C 0.2445(6) 0.2804(6) 0.6428(4) 0.030(2) Uani 1 1 d . U . . .
H26B H 0.189715 0.301556 0.664305 0.035 Uiso 1 1 calc R U . . .
C27B C 0.2380(6) 0.2330(5) 0.5792(4) 0.029(2) Uani 1 1 d . U . . .
H27B H 0.178472 0.220388 0.552191 0.034 Uiso 1 1 calc R U . . .
C28B C 0.3268(6) 0.2056(5) 0.5584(4) 0.0251(19) Uani 1 1 d . U . . .
C29B C 0.3361(6) 0.1544(6) 0.4941(4) 0.028(2) Uani 1 1 d . U . . .
C30B C 0.2475(3) 0.1537(4) 0.4425(3) 0.028(2) Uani 1 1 d G U . . .
C31B C 0.1814(4) 0.0836(3) 0.4419(3) 0.035(2) Uani 1 1 d G U . . .
C32B C 0.1001(4) 0.0840(3) 0.3931(3) 0.037(2) Uani 1 1 d G U . . .
H32B H 0.054928 0.036125 0.392708 0.045 Uiso 1 1 calc R U . . .
C33B C 0.0849(3) 0.1543(4) 0.3448(3) 0.039(2) Uani 1 1 d G U . . .
C34B C 0.1510(4) 0.2244(3) 0.3454(3) 0.041(2) Uani 1 1 d G U . . .
H34B H 0.140581 0.272454 0.312416 0.049 Uiso 1 1 calc R U . . .
C35B C 0.2323(4) 0.2240(3) 0.3942(3) 0.033(2) Uani 1 1 d G U . . .
C36B C 0.1960(8) 0.0037(7) 0.4916(5) 0.051(3) Uani 1 1 d . U . . .
H36D H 0.133160 -0.019552 0.502262 0.077 Uiso 1 1 calc R U . . .
H36E H 0.233042 0.022352 0.535948 0.077 Uiso 1 1 calc R U . . .
H36F H 0.231369 -0.043321 0.468545 0.077 Uiso 1 1 calc R U . . .
C37B C -0.0055(7) 0.1550(7) 0.2910(5) 0.055(3) Uani 1 1 d . U . . .
H37D H -0.058668 0.184479 0.312443 0.083 Uiso 1 1 calc R U . . .
H37E H -0.023812 0.093108 0.278180 0.083 Uiso 1 1 calc R U . . .
H37F H 0.008461 0.187808 0.247985 0.083 Uiso 1 1 calc R U . . .
C38B C 0.3021(7) 0.3020(6) 0.3951(5) 0.047(3) Uani 1 1 d . U . . .
H38D H 0.364920 0.280487 0.382703 0.071 Uiso 1 1 calc R U . . .
H38E H 0.309457 0.328761 0.442898 0.071 Uiso 1 1 calc R U . . .
H38F H 0.277234 0.347283 0.360361 0.071 Uiso 1 1 calc R U . . .
C39B C 0.4162(6) 0.1101(6) 0.4756(4) 0.028(2) Uani 1 1 d . U . . .
C40B C 0.4212(7) 0.0581(6) 0.4102(4) 0.032(2) Uani 1 1 d . U . . .
H40B H 0.369582 0.047123 0.374538 0.038 Uiso 1 1 calc R U . . .
C41B C 0.5100(6) 0.0294(6) 0.4099(4) 0.030(2) Uani 1 1 d . U . . .
H41B H 0.535059 -0.006258 0.374062 0.036 Uiso 1 1 calc R U . . .
C42B C 0.5628(6) 0.0622(5) 0.4743(4) 0.028(2) Uani 1 1 d . U . . .
C43B C 0.6670(6) 0.0523(5) 0.4913(4) 0.0261(19) Uani 1 1 d . U . . .
C44B C 0.7182(7) -0.0125(6) 0.4578(5) 0.040(2) Uani 1 1 d . U . . .
H44B H 0.684704 -0.055318 0.427358 0.048 Uiso 1 1 calc R U . . .
C45B C 0.8163(7) -0.0152(7) 0.4683(5) 0.045(2) Uani 1 1 d . U . . .
H45B H 0.850864 -0.060286 0.445694 0.053 Uiso 1 1 calc R U . . .
C46B C 0.8661(7) 0.0480(6) 0.5123(5) 0.041(2) Uani 1 1 d . U . . .
H46B H 0.934617 0.046830 0.517621 0.050 Uiso 1 1 calc R U . . .
C47B C 0.8178(6) 0.1124(6) 0.5482(4) 0.028(2) Uani 1 1 d . U . . .
C48B C 0.7170(6) 0.1134(6) 0.5368(4) 0.029(2) Uani 1 1 d . U . . .
H48B H 0.681847 0.156898 0.560742 0.035 Uiso 1 1 calc R U . . .
N1B N 0.8206(5) 0.2467(5) 0.6245(4) 0.0311(17) Uani 1 1 d . . . . .
H1B H 0.759206 0.259013 0.613643 0.037 Uiso 1 1 calc R U . . .
N2B N 0.5331(5) 0.3768(4) 0.7302(4) 0.0258(17) Uani 1 1 d . . . . .
N3B N 0.5075(5) 0.1101(5) 0.5136(4) 0.0275(17) Uani 1 1 d . . . . .
S1B S 0.41950(15) 0.24349(14) 0.61969(11) 0.0280(5) Uani 1 1 d . . . . .
C1 C 0.5893(8) 0.3370(7) 0.5051(5) 0.048(3) Uani 1 1 d . . . . .
H1C H 0.561907 0.397329 0.498068 0.073 Uiso 1 1 calc R U . . .
H1D H 0.537871 0.292209 0.497243 0.073 Uiso 1 1 calc R U . . .
H1E H 0.637510 0.326982 0.471201 0.073 Uiso 1 1 calc R U . . .
C2 C 0.5797(7) 0.6762(7) 0.7644(5) 0.048(3) Uani 1 1 d . . . . .
H2C H 0.539995 0.729988 0.755296 0.072 Uiso 1 1 calc R U . . .
H2D H 0.539572 0.622509 0.755768 0.072 Uiso 1 1 calc R U . . .
H2E H 0.631383 0.675715 0.732403 0.072 Uiso 1 1 calc R U . . .
O1 O 0.6343(4) 0.3290(5) 0.5767(3) 0.0439(17) Uani 1 1 d . . . . .
H1 H 0.593876 0.340964 0.605774 0.066 Uiso 1 1 calc R U . . .
O2 O 0.6210(4) 0.6765(4) 0.8368(3) 0.0395(16) Uani 1 1 d . . . . .
H2 H 0.596473 0.718265 0.859085 0.059 Uiso 1 1 calc R U . . .

loop_
_atom_site_aniso_label
_atom_site_aniso_U_11
_atom_site_aniso_U_22
_atom_site_aniso_U_33
_atom_site_aniso_U_23
_atom_site_aniso_U_13
_atom_site_aniso_U_12
C1A 0.035(6) 0.050(6) 0.030(5) -0.011(5) -0.003(4) 0.003(5)
C2A 0.033(6) 0.069(7) 0.039(5) -0.007(5) 0.001(5) 0.000(5)
C3A 0.032(6) 0.069(7) 0.044(6) -0.013(5) 0.004(5) -0.004(5)
C4A 0.037(6) 0.045(6) 0.033(5) -0.009(5) 0.010(5) -0.011(5)
C5A 0.041(6) 0.047(6) 0.028(5) -0.007(4) 0.006(4) -0.017(5)
C6A 0.049(7) 0.076(8) 0.039(6) -0.003(6) 0.006(5) -0.034(6)
C7A 0.060(7) 0.081(8) 0.038(6) 0.024(6) -0.001(6) -0.033(7)
C8A 0.050(7) 0.056(6) 0.033(5) 0.008(5) 0.008(5) -0.022(5)
C9A 0.049(6) 0.035(5) 0.023(5) -0.006(4) 0.004(4) -0.013(5)
C10A 0.048(6) 0.037(5) 0.023(5) -0.008(4) 0.007(4) -0.013(5)
C11A 0.040(6) 0.032(5) 0.022(5) -0.002(4) 0.005(4) -0.010(4)
C12A 0.051(6) 0.041(6) 0.038(6) 0.019(5) 0.007(5) -0.005(5)
C13A 0.047(6) 0.044(6) 0.025(5) 0.003(4) -0.004(4) -0.002(5)
C14A 0.045(6) 0.027(5) 0.018(4) -0.005(4) 0.000(4) -0.007(4)
C15A 0.039(5) 0.020(4) 0.016(4) 0.000(3) 0.000(4) 0.002(4)
C16A 0.032(5) 0.030(5) 0.021(4) 0.002(4) 0.004(4) 0.000(4)
C17A 0.041(5) 0.029(5) 0.026(5) 0.001(4) 0.001(4) 0.005(4)
C18A 0.041(6) 0.035(5) 0.037(5) 0.007(4) 0.007(5) 0.001(4)
C19A 0.043(6) 0.039(5) 0.031(5) 0.007(4) 0.000(4) -0.002(5)
C20A 0.043(5) 0.035(5) 0.022(4) 0.002(4) -0.002(4) -0.003(4)
C21A 0.044(5) 0.023(4) 0.023(4) 0.003(4) 0.007(4) 0.000(4)
C22A 0.054(7) 0.048(6) 0.047(6) -0.012(5) 0.008(5) 0.021(5)
C23A 0.050(7) 0.061(7) 0.045(6) 0.007(6) -0.003(5) -0.014(6)
C24A 0.059(7) 0.035(5) 0.027(5) -0.004(4) 0.005(5) 0.012(5)
C25A 0.035(5) 0.029(5) 0.016(4) 0.000(4) 0.004(4) 0.001(4)
C26A 0.030(5) 0.041(5) 0.024(4) 0.003(4) -0.005(4) -0.004(4)
C27A 0.028(5) 0.045(5) 0.034(5) 0.002(4) 0.007(4) -0.005(4)
C28A 0.029(5) 0.036(5) 0.024(4) -0.001(4) 0.005(4) -0.007(4)
C29A 0.034(5) 0.035(5) 0.021(4) 0.000(4) -0.003(4) -0.013(4)
C30A 0.028(5) 0.040(5) 0.021(4) 0.002(4) 0.000(4) -0.009(4)
C31A 0.039(6) 0.041(5) 0.027(5) -0.001(4) -0.003(4) -0.013(4)
C32A 0.047(6) 0.043(6) 0.035(5) -0.001(5) 0.009(5) 0.007(5)
C33A 0.030(5) 0.058(6) 0.030(5) 0.020(5) 0.002(4) -0.004(5)
C34A 0.043(6) 0.052(6) 0.034(5) 0.007(5) 0.004(5) -0.016(5)
C35A 0.039(5) 0.036(5) 0.020(4) -0.001(4) -0.005(4) -0.010(4)
C36A 0.070(8) 0.040(6) 0.044(6) -0.008(5) 0.008(6) -0.014(5)
C37A 0.043(7) 0.082(8) 0.060(7) 0.009(6) 0.009(5) -0.002(6)
C38A 0.056(7) 0.049(6) 0.039(6) -0.001(5) -0.001(5) -0.014(5)
C39A 0.040(6) 0.040(5) 0.022(5) 0.006(4) -0.005(4) -0.015(5)
C40A 0.044(6) 0.035(5) 0.025(5) 0.007(4) -0.004(4) -0.013(5)
C41A 0.043(6) 0.031(5) 0.030(5) 0.012(4) -0.013(4) -0.011(5)
C42A 0.037(6) 0.039(5) 0.023(5) -0.010(4) -0.009(4) 0.000(5)
C43A 0.038(5) 0.043(5) 0.022(4) -0.001(4) -0.010(4) 0.007(4)
C44A 0.056(7) 0.036(5) 0.035(5) 0.006(4) -0.009(5) 0.004(5)
C45A 0.048(7) 0.058(7) 0.053(7) -0.001(6) -0.007(5) 0.016(6)
C46A 0.037(6) 0.070(7) 0.043(6) -0.005(6) 0.000(5) 0.005(6)
C47A 0.035(5) 0.052(6) 0.023(5) -0.008(4) -0.005(4) 0.003(5)
C48A 0.038(6) 0.034(5) 0.023(5) 0.000(4) -0.009(4) 0.003(4)
N1A 0.024(4) 0.046(5) 0.033(4) -0.008(4) 0.005(3) -0.001(4)
N2A 0.032(5) 0.029(4) 0.030(4) 0.004(3) 0.003(4) -0.002(4)
N3A 0.033(5) 0.030(4) 0.024(4) 0.006(3) -0.002(4) -0.004(4)
S1A 0.0312(13) 0.0391(13) 0.0244(11) 0.0069(10) 0.0020(10) -0.0033(10)
C1B 0.033(5) 0.029(5) 0.031(5) 0.006(4) 0.012(4) 0.006(4)
C2B 0.030(5) 0.043(5) 0.045(6) -0.001(5) 0.016(5) 0.004(4)
C3B 0.023(5) 0.050(6) 0.037(5) 0.002(5) 0.003(4) -0.009(5)
C4B 0.027(5) 0.035(5) 0.026(5) 0.003(4) 0.006(4) -0.003(4)
C5B 0.026(5) 0.034(5) 0.030(5) 0.002(4) 0.002(4) -0.006(4)
C6B 0.023(5) 0.045(5) 0.036(5) -0.002(4) -0.006(4) -0.012(4)
C7B 0.026(5) 0.038(5) 0.040(5) -0.005(4) 0.001(4) -0.009(4)
C8B 0.026(5) 0.041(5) 0.036(5) 0.001(4) -0.001(4) -0.008(4)
C9B 0.032(5) 0.023(4) 0.020(4) -0.001(4) 0.004(4) -0.004(4)
C10B 0.031(5) 0.030(5) 0.020(4) 0.000(4) -0.005(4) -0.013(4)
C11B 0.028(5) 0.023(4) 0.018(4) 0.004(4) 0.002(4) 0.005(4)
C12B 0.033(5) 0.030(5) 0.030(5) -0.009(4) 0.000(4) -0.009(4)
C13B 0.032(5) 0.032(5) 0.029(5) -0.006(4) 0.008(4) 0.000(4)
C14B 0.023(5) 0.027(5) 0.021(4) 0.005(4) -0.006(4) -0.002(4)
C15B 0.033(5) 0.023(4) 0.021(4) 0.000(4) 0.005(4) 0.000(4)
C16B 0.026(5) 0.028(4) 0.022(4) -0.001(4) -0.001(4) -0.003(4)
C17B 0.030(5) 0.042(5) 0.025(5) 0.003(4) -0.004(4) 0.008(4)
C18B 0.026(5) 0.032(5) 0.032(5) -0.008(4) -0.001(4) 0.002(4)
C19B 0.027(5) 0.044(5) 0.038(5) -0.003(5) 0.002(4) -0.002(4)
C20B 0.028(5) 0.045(6) 0.032(5) 0.003(4) 0.003(4) -0.003(4)
C21B 0.029(5) 0.030(5) 0.022(4) 0.003(4) 0.000(4) -0.005(4)
C22B 0.050(6) 0.031(5) 0.043(6) 0.012(4) 0.006(5) 0.009(5)
C23B 0.026(5) 0.064(7) 0.052(6) -0.008(5) 0.010(5) -0.002(5)
C24B 0.051(7) 0.037(6) 0.053(6) 0.013(5) 0.018(5) -0.002(5)
C25B 0.027(5) 0.033(5) 0.017(4) 0.004(4) 0.002(4) -0.005(4)
C26B 0.026(5) 0.035(5) 0.027(5) 0.002(4) 0.001(4) 0.004(4)
C27B 0.021(5) 0.038(5) 0.026(4) -0.001(4) -0.003(4) -0.008(4)
C28B 0.023(5) 0.029(5) 0.022(4) 0.005(4) -0.001(4) -0.003(4)
C29B 0.033(5) 0.034(5) 0.017(4) 0.004(4) 0.002(4) -0.007(4)
C30B 0.029(5) 0.032(5) 0.021(4) -0.002(4) 0.000(4) -0.009(4)
C31B 0.040(6) 0.037(5) 0.025(5) -0.003(4) -0.001(4) -0.002(4)
C32B 0.023(5) 0.045(5) 0.044(6) -0.015(5) -0.001(4) -0.009(4)
C33B 0.039(6) 0.042(5) 0.035(5) -0.014(5) -0.005(4) 0.016(5)
C34B 0.048(6) 0.042(6) 0.032(5) 0.002(4) 0.007(5) 0.008(5)
C35B 0.041(5) 0.038(5) 0.020(4) -0.003(4) -0.006(4) -0.004(4)
C36B 0.053(7) 0.051(6) 0.048(7) 0.014(5) -0.002(5) -0.022(5)
C37B 0.040(6) 0.076(8) 0.046(6) -0.016(6) -0.014(5) 0.015(6)
C38B 0.061(7) 0.040(6) 0.041(6) 0.013(5) 0.005(5) -0.009(5)
C39B 0.033(5) 0.033(5) 0.018(4) 0.002(4) 0.002(4) -0.011(4)
C40B 0.039(6) 0.033(5) 0.023(5) -0.005(4) 0.001(4) -0.004(4)
C41B 0.036(5) 0.034(5) 0.019(4) -0.001(4) 0.003(4) -0.001(4)
C42B 0.037(5) 0.024(4) 0.025(5) 0.000(4) 0.011(4) -0.003(4)
C43B 0.035(5) 0.023(4) 0.021(4) 0.001(4) 0.004(4) -0.001(4)
C44B 0.044(6) 0.036(5) 0.039(6) 0.000(5) -0.001(5) 0.009(5)
C45B 0.051(6) 0.040(5) 0.041(6) -0.005(5) -0.001(5) 0.017(5)
C46B 0.038(6) 0.039(5) 0.048(6) -0.004(5) 0.006(5) 0.005(5)
C47B 0.034(5) 0.026(4) 0.024(4) 0.006(4) 0.002(4) 0.002(4)
C48B 0.034(5) 0.029(5) 0.025(5) -0.001(4) 0.005(4) 0.004(4)
N1B 0.023(4) 0.036(4) 0.033(4) 0.000(4) -0.001(3) 0.004(4)
N2B 0.025(4) 0.027(4) 0.025(4) -0.002(3) -0.003(3) -0.002(3)
N3B 0.035(5) 0.024(4) 0.023(4) 0.002(3) -0.002(3) -0.005(4)
S1B 0.0238(12) 0.0374(13) 0.0226(11) -0.0039(10) 0.0012(9) -0.0043(10)
C1 0.062(7) 0.046(6) 0.038(6) 0.002(5) 0.004(5) 0.001(5)
C2 0.059(7) 0.053(6) 0.031(5) -0.005(5) -0.005(5) 0.005(5)
O1 0.039(4) 0.054(4) 0.038(4) -0.004(3) 0.006(3) 0.009(3)
O2 0.040(4) 0.041(4) 0.037(4) -0.007(3) -0.003(3) -0.001(3)

loop_
_atom_type_symbol
_atom_type_description
_atom_type_scat_dispersion_real
_atom_type_scat_dispersion_imag
_atom_type_scat_source
C C 0.0033 0.0016 'International Tables Vol C Tables 4.2.6.8 and 6.1.1.4'
H H 0.0000 0.0000 'International Tables Vol C Tables 4.2.6.8 and 6.1.1.4'
N N 0.0061 0.0033 'International Tables Vol C Tables 4.2.6.8 and 6.1.1.4'
S S 0.1246 0.1234 'International Tables Vol C Tables 4.2.6.8 and 6.1.1.4'
O O 0.0106 0.0060 'International Tables Vol C Tables 4.2.6.8 and 6.1.1.4'

loop_
_geom_angle_atom_site_label_1
_geom_angle_atom_site_label_2
_geom_angle_atom_site_label_3
_geom_angle
_geom_angle_site_symmetry_1
_geom_angle_site_symmetry_3
_geom_angle_publ_flag
N1A C1A C2A 106.9(9) . . ?
N1A C1A C47A 119.5(8) . . ?
C2A C1A C47A 133.5(9) . . ?
C1A C2A C3A 107.5(9) . . ?
C4A C3A C2A 107.2(9) . . ?
N1A C4A C3A 107.3(9) . . ?
N1A C4A C5A 120.7(8) . . ?
C3A C4A C5A 132.0(9) . . ?
C10A C5A C6A 117.0(10) . . ?
C10A C5A C4A 122.1(8) . . ?
C6A C5A C4A 120.9(9) . . ?
C7A C6A C5A 120.3(10) . . ?
C8A C7A C6A 121.6(10) . . ?
C7A C8A C9A 119.5(10) . . ?
C8A C9A C10A 118.7(9) . . ?
C8A C9A C11A 120.1(9) . . ?
C10A C9A C11A 121.0(8) . . ?
C5A C10A C9A 122.8(9) . . ?
N2A C11A C9A 123.4(8) . . ?
N2A C11A C12A 111.6(8) . . ?
C9A C11A C12A 124.4(8) . . ?
C13A C12A C11A 106.3(8) . . ?
C12A C13A C14A 107.9(9) . . ?
C15A C14A N2A 124.5(8) . . ?
C15A C14A C13A 126.4(9) . . ?
N2A C14A C13A 108.8(8) . . ?
C14A C15A C25A 128.3(8) . . ?
C14A C15A C16A 116.2(7) . . ?
C25A C15A C16A 115.0(7) . . ?
C17A C16A C21A 120.0 . . ?
C17A C16A C15A 122.3(4) . . ?
C21A C16A C15A 117.7(4) . . ?
C16A C17A C18A 120.0 . . ?
C16A C17A C22A 120.9(5) . . ?
C18A C17A C22A 119.1(5) . . ?
C19A C18A C17A 120.0 . . ?
C18A C19A C20A 120.0 . . ?
C18A C19A C23A 120.9(5) . . ?
C20A C19A C23A 119.1(5) . . ?
C21A C20A C19A 120.0 . . ?
C20A C21A C16A 120.0 . . ?
C20A C21A C24A 119.5(5) . . ?
C16A C21A C24A 120.5(5) . . ?
C26A C25A C15A 122.7(8) . . ?
C26A C25A S1A 109.7(6) . . ?
C15A C25A S1A 127.6(7) . . ?
C25A C26A C27A 113.8(8) . . ?
C28A C27A C26A 113.4(8) . . ?
C27A C28A C29A 122.1(8) . . ?
C27A C28A S1A 111.0(7) . . ?
C29A C28A S1A 126.7(7) . . ?
C39A C29A C28A 127.2(8) . . ?
C39A C29A C30A 118.8(7) . . ?
C28A C29A C30A 114.0(7) . . ?
C31A C30A C35A 120.0 . . ?
C31A C30A C29A 118.4(5) . . ?
C35A C30A C29A 121.3(5) . . ?
C30A C31A C32A 120.0 . . ?
C30A C31A C36A 120.8(5) . . ?
C32A C31A C36A 119.1(5) . . ?
C33A C32A C31A 120.0 . . ?
C34A C33A C32A 120.0 . . ?
C34A C33A C37A 121.6(6) . . ?
C32A C33A C37A 118.3(6) . . ?
C33A C34A C35A 120.0 . . ?
C34A C35A C30A 120.0 . . ?
C34A C35A C38A 118.1(5) . . ?
C30A C35A C38A 121.7(5) . . ?
C29A C39A N3A 127.5(8) . . ?
C29A C39A C40A 123.0(8) . . ?
N3A C39A C40A 109.4(8) . . ?
C41A C40A C39A 105.8(8) . . ?
C40A C41A C42A 106.9(8) . . ?
N3A C42A C41A 113.0(8) . . ?
N3A C42A C43A 122.5(8) . . ?
C41A C42A C43A 124.4(9) . . ?
C48A C43A C44A 118.6(9) . . ?
C48A C43A C42A 118.6(8) . . ?
C44A C43A C42A 122.8(9) . . ?
C45A C44A C43A 119.0(10) . . ?
C46A C45A C44A 121.0(10) . . ?
C45A C46A C47A 122.5(10) . . ?
C46A C47A C48A 116.6(9) . . ?
C46A C47A C1A 124.0(9) . . ?
C48A C47A C1A 119.4(9) . . ?
C43A C48A C47A 122.2(9) . . ?
C4A N1A C1A 111.0(8) . . ?
C11A N2A C14A 105.3(7) . . ?
C42A N3A C39A 104.9(7) . . ?
C28A S1A C25A 92.0(4) . . ?
N1B C1B C2B 105.5(8) . . ?
N1B C1B C47B 120.9(8) . . ?
C2B C1B C47B 133.5(8) . . ?
C1B C2B C3B 108.9(8) . . ?
C4B C3B C2B 107.2(8) . . ?
N1B C4B C3B 107.2(8) . . ?
N1B C4B C5B 118.8(7) . . ?
C3B C4B C5B 133.6(8) . . ?
C10B C5B C6B 117.8(8) . . ?
C10B C5B C4B 119.8(8) . . ?
C6B C5B C4B 122.3(8) . . ?
C7B C6B C5B 120.2(8) . . ?
C6B C7B C8B 120.4(9) . . ?
C7B C8B C9B 120.5(9) . . ?
C10B C9B C8B 118.3(8) . . ?
C10B C9B C11B 120.1(7) . . ?
C8B C9B C11B 121.3(8) . . ?
C9B C10B C5B 122.6(8) . . ?
N2B C11B C9B 123.3(7) . . ?
N2B C11B C12B 112.5(7) . . ?
C9B C11B C12B 124.1(8) . . ?
C13B C12B C11B 105.7(8) . . ?
C12B C13B C14B 106.9(7) . . ?
C15B C14B N2B 125.0(7) . . ?
C15B C14B C13B 124.4(8) . . ?
N2B C14B C13B 110.6(7) . . ?
C14B C15B C25B 127.9(7) . . ?
C14B C15B C16B 117.3(7) . . ?
C25B C15B C16B 114.7(7) . . ?
C17B C16B C21B 120.0 . . ?
C17B C16B C15B 122.4(4) . . ?
C21B C16B C15B 117.6(4) . . ?
C16B C17B C18B 120.0 . . ?
C16B C17B C22B 121.4(5) . . ?
C18B C17B C22B 118.5(5) . . ?
C19B C18B C17B 120.0 . . ?
C18B C19B C20B 120.0 . . ?
C18B C19B C23B 119.7(5) . . ?
C20B C19B C23B 120.3(5) . . ?
C21B C20B C19B 120.0 . . ?
C20B C21B C16B 120.0 . . ?
C20B C21B C24B 118.4(5) . . ?
C16B C21B C24B 121.5(5) . . ?
C26B C25B C15B 121.7(7) . . ?
C26B C25B S1B 109.9(6) . . ?
C15B C25B S1B 128.4(6) . . ?
C27B C26B C25B 113.6(7) . . ?
C26B C27B C28B 113.9(7) . . ?
C27B C28B C29B 122.8(7) . . ?
C27B C28B S1B 110.0(6) . . ?
C29B C28B S1B 127.3(6) . . ?
C39B C29B C28B 127.3(8) . . ?
C39B C29B C30B 118.3(7) . . ?
C28B C29B C30B 114.4(7) . . ?
C31B C30B C35B 120.0 . . ?
C31B C30B C29B 121.0(5) . . ?
C35B C30B C29B 119.0(5) . . ?
C30B C31B C32B 120.0 . . ?
C30B C31B C36B 122.2(5) . . ?
C32B C31B C36B 117.7(5) . . ?
C31B C32B C33B 120.0 . . ?
C32B C33B C34B 120.0 . . ?
C32B C33B C37B 120.0(6) . . ?
C34B C33B C37B 120.0(6) . . ?
C35B C34B C33B 120.0 . . ?
C34B C35B C30B 120.0 . . ?
C34B C35B C38B 119.2(5) . . ?
C30B C35B C38B 120.8(5) . . ?
C29B C39B N3B 126.4(8) . . ?
C29B C39B C40B 125.0(8) . . ?
N3B C39B C40B 108.6(8) . . ?
C41B C40B C39B 107.1(8) . . ?
C40B C41B C42B 107.1(8) . . ?
N3B C42B C41B 112.0(8) . . ?
N3B C42B C43B 123.2(8) . . ?
C41B C42B C43B 124.5(7) . . ?
C44B C43B C48B 119.1(8) . . ?
C44B C43B C42B 120.8(8) . . ?
C48B C43B C42B 119.9(7) . . ?
C45B C44B C43B 120.4(9) . . ?
C44B C45B C46B 120.2(9) . . ?
C47B C46B C45B 121.3(9) . . ?
C46B C47B C48B 117.3(8) . . ?
C46B C47B C1B 121.9(8) . . ?
C48B C47B C1B 120.8(8) . . ?
C43B C48B C47B 121.6(8) . . ?
C4B N1B C1B 111.1(7) . . ?
C11B N2B C14B 104.3(7) . . ?
C42B N3B C39B 105.1(7) . . ?
C25B S1B C28B 92.6(4) . . ?

loop_
_geom_bond_atom_site_label_1
_geom_bond_atom_site_label_2
_geom_bond_distance
_geom_bond_site_symmetry_2
_geom_bond_publ_flag
C1A N1A 1.373(11) . ?
C1A C2A 1.380(12) . ?
C1A C47A 1.446(13) . ?
C2A C3A 1.419(14) . ?
C3A C4A 1.388(13) . ?
C4A N1A 1.351(11) . ?
C4A C5A 1.458(13) . ?
C5A C10A 1.382(12) . ?
C5A C6A 1.408(13) . ?
C6A C7A 1.379(15) . ?
C7A C8A 1.371(13) . ?
C8A C9A 1.387(12) . ?
C9A C10A 1.395(13) . ?
C9A C11A 1.456(13) . ?
C11A N2A 1.333(10) . ?
C11A C12A 1.464(13) . ?
C12A C13A 1.333(12) . ?
C13A C14A 1.447(12) . ?
C14A C15A 1.359(11) . ?
C14A N2A 1.419(11) . ?
C15A C25A 1.444(11) . ?
C15A C16A 1.505(9) . ?
C16A C17A 1.3900 . ?
C16A C21A 1.3900 . ?
C17A C18A 1.3900 . ?
C17A C22A 1.526(10) . ?
C18A C19A 1.3900 . ?
C19A C20A 1.3900 . ?
C19A C23A 1.515(10) . ?
C20A C21A 1.3900 . ?
C21A C24A 1.509(9) . ?
C25A C26A 1.391(11) . ?
C25A S1A 1.745(8) . ?
C26A C27A 1.394(11) . ?
C27A C28A 1.373(12) . ?
C28A C29A 1.474(11) . ?
C28A S1A 1.731(8) . ?
C29A C39A 1.358(12) . ?
C29A C30A 1.500(9) . ?
C30A C31A 1.3900 . ?
C30A C35A 1.3900 . ?
C31A C32A 1.3900 . ?
C31A C36A 1.524(10) . ?
C32A C33A 1.3900 . ?
C33A C34A 1.3900 . ?
C33A C37A 1.526(10) . ?
C34A C35A 1.3900 . ?
C35A C38A 1.517(10) . ?
C39A N3A 1.406(11) . ?
C39A C40A 1.471(12) . ?
C40A C41A 1.326(12) . ?
C41A C42A 1.451(12) . ?
C42A N3A 1.305(11) . ?
C42A C43A 1.477(12) . ?
C43A C48A 1.379(12) . ?
C43A C44A 1.417(12) . ?
C44A C45A 1.376(13) . ?
C45A C46A 1.350(14) . ?
C46A C47A 1.388(13) . ?
C47A C48A 1.402(12) . ?
C1B N1B 1.376(10) . ?
C1B C2B 1.385(12) . ?
C1B C47B 1.452(12) . ?
C2B C3B 1.396(12) . ?
C3B C4B 1.381(11) . ?
C4B N1B 1.358(10) . ?
C4B C5B 1.472(11) . ?
C5B C10B 1.383(11) . ?
C5B C6B 1.413(11) . ?
C6B C7B 1.374(12) . ?
C7B C8B 1.384(11) . ?
C8B C9B 1.394(11) . ?
C9B C10B 1.377(11) . ?
C9B C11B 1.462(11) . ?
C11B N2B 1.340(10) . ?
C11B C12B 1.466(11) . ?
C12B C13B 1.351(11) . ?
C13B C14B 1.446(11) . ?
C14B C15B 1.367(11) . ?
C14B N2B 1.406(10) . ?
C15B C25B 1.451(11) . ?
C15B C16B 1.503(8) . ?
C16B C17B 1.3900 . ?
C16B C21B 1.3900 . ?
C17B C18B 1.3900 . ?
C17B C22B 1.514(9) . ?
C18B C19B 1.3900 . ?
C19B C20B 1.3900 . ?
C19B C23B 1.516(9) . ?
C20B C21B 1.3900 . ?
C21B C24B 1.509(10) . ?
C25B C26B 1.406(11) . ?
C25B S1B 1.731(8) . ?
C26B C27B 1.386(11) . ?
C27B C28B 1.392(11) . ?
C28B C29B 1.447(11) . ?
C28B S1B 1.743(8) . ?
C29B C39B 1.369(11) . ?
C29B C30B 1.497(9) . ?
C30B C31B 1.3900 . ?
C30B C35B 1.3900 . ?
C31B C32B 1.3900 . ?
C31B C36B 1.514(10) . ?
C32B C33B 1.3900 . ?
C33B C34B 1.3900 . ?
C33B C37B 1.541(10) . ?
C34B C35B 1.3900 . ?
C35B C38B 1.514(10) . ?
C39B N3B 1.399(11) . ?
C39B C40B 1.462(11) . ?
C40B C41B 1.310(11) . ?
C41B C42B 1.443(12) . ?
C42B N3B 1.326(10) . ?
C42B C43B 1.464(12) . ?
C43B C44B 1.387(11) . ?
C43B C48B 1.390(11) . ?
C44B C45B 1.363(13) . ?
C45B C46B 1.394(13) . ?
C46B C47B 1.384(12) . ?
C47B C48B 1.401(11) . ?
C1 O1 1.437(11) . ?
C2 O2 1.429(10) . ?

loop_
_geom_hbond_atom_site_label_D
_geom_hbond_atom_site_label_H
_geom_hbond_atom_site_label_A
_geom_hbond_distance_DH
_geom_hbond_distance_HA
_geom_hbond_distance_DA
_geom_hbond_angle_DHA
_geom_hbond_site_symmetry_A
_geom_hbond_publ_flag
N1A H1A O2 0.88 2.08 2.918(9) 158.0 . yes
N1B H1B O1 0.88 2.09 2.934(9) 160.4 . yes
C2 H2C N2A 0.98 2.59 3.490(13) 153.1 . yes
O1 H1 N2B 0.84 2.62 3.407(9) 156.7 . yes
O1 H1 S1B 0.84 2.86 3.417(7) 125.3 . yes
O2 H2 S1A 0.84 2.71 3.344(7) 133.8 . yes
N1A H1A O2 0.88 2.08 2.918(9) 158.0 . yes
N1B H1B O1 0.88 2.09 2.934(9) 160.4 . yes
C2 H2C N2A 0.98 2.59 3.490(13) 153.1 . yes
O1 H1 N2B 0.84 2.62 3.407(9) 156.7 . yes
O1 H1 S1B 0.84 2.86 3.417(7) 125.3 . yes
O2 H2 S1A 0.84 2.71 3.344(7) 133.8 . yes

loop_
_geom_torsion_atom_site_label_1
_geom_torsion_atom_site_label_2
_geom_torsion_atom_site_label_3
_geom_torsion_atom_site_label_4
_geom_torsion
_geom_torsion_site_symmetry_1
_geom_torsion_site_symmetry_2
_geom_torsion_site_symmetry_3
_geom_torsion_site_symmetry_4
_geom_torsion_publ_flag
N1A C1A C2A C3A 1.6(10) . . . . ?
C47A C1A C2A C3A -175.5(9) . . . . ?
C1A C2A C3A C4A -1.5(10) . . . . ?
C2A C3A C4A N1A 0.9(10) . . . . ?
C2A C3A C4A C5A 177.8(9) . . . . ?
N1A C4A C5A C10A 9.1(13) . . . . ?
C3A C4A C5A C10A -167.5(9) . . . . ?
N1A C4A C5A C6A -170.1(8) . . . . ?
C3A C4A C5A C6A 13.3(15) . . . . ?
C10A C5A C6A C7A 2.5(14) . . . . ?
C4A C5A C6A C7A -178.3(9) . . . . ?
C5A C6A C7A C8A -2.2(16) . . . . ?
C6A C7A C8A C9A -0.7(16) . . . . ?
C7A C8A C9A C10A 3.2(14) . . . . ?
C7A C8A C9A C11A -171.7(9) . . . . ?
C6A C5A C10A C9A 0.1(13) . . . . ?
C4A C5A C10A C9A -179.1(8) . . . . ?
C8A C9A C10A C5A -2.9(13) . . . . ?
C11A C9A C10A C5A 171.9(8) . . . . ?
C8A C9A C11A N2A -173.7(8) . . . . ?
C10A C9A C11A N2A 11.5(13) . . . . ?
C8A C9A C11A C12A 15.9(13) . . . . ?
C10A C9A C11A C12A -158.9(9) . . . . ?
N2A C11A C12A C13A -0.9(11) . . . . ?
C9A C11A C12A C13A 170.4(8) . . . . ?
C11A C12A C13A C14A 1.1(11) . . . . ?
C12A C13A C14A C15A -175.4(9) . . . . ?
C12A C13A C14A N2A -0.9(10) . . . . ?
N2A C14A C15A C25A 7.2(14) . . . . ?
C13A C14A C15A C25A -179.1(8) . . . . ?
N2A C14A C15A C16A -164.7(7) . . . . ?
C13A C14A C15A C16A 8.9(12) . . . . ?
C14A C15A C16A C17A -91.8(7) . . . . ?
C25A C15A C16A C17A 95.2(7) . . . . ?
C14A C15A C16A C21A 88.2(7) . . . . ?
C25A C15A C16A C21A -84.8(7) . . . . ?
C21A C16A C17A C18A 0.0 . . . . ?
C15A C16A C17A C18A -180.0(6) . . . . ?
C21A C16A C17A C22A -178.5(7) . . . . ?
C15A C16A C17A C22A 1.6(7) . . . . ?
C16A C17A C18A C19A 0.0 . . . . ?
C22A C17A C18A C19A 178.5(7) . . . . ?
C17A C18A C19A C20A 0.0 . . . . ?
C17A C18A C19A C23A -179.9(6) . . . . ?
C18A C19A C20A C21A 0.0 . . . . ?
C23A C19A C20A C21A 179.9(6) . . . . ?
C19A C20A C21A C16A 0.0 . . . . ?
C19A C20A C21A C24A 179.3(6) . . . . ?
C17A C16A C21A C20A 0.0 . . . . ?
C15A C16A C21A C20A 180.0(6) . . . . ?
C17A C16A C21A C24A -179.3(6) . . . . ?
C15A C16A C21A C24A 0.7(7) . . . . ?
C14A C15A C25A C26A 173.5(8) . . . . ?
C16A C15A C25A C26A -14.5(11) . . . . ?
C14A C15A C25A S1A -6.7(13) . . . . ?
C16A C15A C25A S1A 165.3(5) . . . . ?
C15A C25A C26A C27A -178.1(7) . . . . ?
S1A C25A C26A C27A 2.1(9) . . . . ?
C25A C26A C27A C28A -3.4(11) . . . . ?
C26A C27A C28A C29A 179.5(8) . . . . ?
C26A C27A C28A S1A 3.0(10) . . . . ?
C27A C28A C29A C39A 156.0(9) . . . . ?
S1A C28A C29A C39A -28.2(13) . . . . ?
C27A C28A C29A C30A -23.4(12) . . . . ?
S1A C28A C29A C30A 152.5(6) . . . . ?
C39A C29A C30A C31A 106.1(8) . . . . ?
C28A C29A C30A C31A -74.5(8) . . . . ?
C39A C29A C30A C35A -79.8(8) . . . . ?
C28A C29A C30A C35A 99.6(7) . . . . ?
C35A C30A C31A C32A 0.0 . . . . ?
C29A C30A C31A C32A 174.2(6) . . . . ?
C35A C30A C31A C36A 177.0(7) . . . . ?
C29A C30A C31A C36A -8.8(8) . . . . ?
C30A C31A C32A C33A 0.0 . . . . ?
C36A C31A C32A C33A -177.0(7) . . . . ?
C31A C32A C33A C34A 0.0 . . . . ?
C31A C32A C33A C37A -177.4(7) . . . . ?
C32A C33A C34A C35A 0.0 . . . . ?
C37A C33A C34A C35A 177.4(7) . . . . ?
C33A C34A C35A C30A 0.0 . . . . ?
C33A C34A C35A C38A 175.4(7) . . . . ?
C31A C30A C35A C34A 0.0 . . . . ?
C29A C30A C35A C34A -174.0(6) . . . . ?
C31A C30A C35A C38A -175.2(7) . . . . ?
C29A C30A C35A C38A 10.8(8) . . . . ?
C28A C29A C39A N3A -0.1(15) . . . . ?
C30A C29A C39A N3A 179.2(7) . . . . ?
C28A C29A C39A C40A -176.0(8) . . . . ?
C30A C29A C39A C40A 3.3(13) . . . . ?
C29A C39A C40A C41A 174.6(9) . . . . ?
N3A C39A C40A C41A -1.9(10) . . . . ?
C39A C40A C41A C42A 2.7(10) . . . . ?
C40A C41A C42A N3A -2.8(11) . . . . ?
C40A C41A C42A C43A 173.5(8) . . . . ?
N3A C42A C43A C48A 27.4(13) . . . . ?
C41A C42A C43A C48A -148.6(9) . . . . ?
N3A C42A C43A C44A -155.4(9) . . . . ?
C41A C42A C43A C44A 28.6(14) . . . . ?
C48A C43A C44A C45A -2.1(13) . . . . ?
C42A C43A C44A C45A -179.3(9) . . . . ?
C43A C44A C45A C46A -0.3(15) . . . . ?
C44A C45A C46A C47A 2.4(16) . . . . ?
C45A C46A C47A C48A -1.8(14) . . . . ?
C45A C46A C47A C1A -179.2(9) . . . . ?
N1A C1A C47A C46A 154.8(9) . . . . ?
C2A C1A C47A C46A -28.3(16) . . . . ?
N1A C1A C47A C48A -22.5(12) . . . . ?
C2A C1A C47A C48A 154.4(10) . . . . ?
C44A C43A C48A C47A 2.7(13) . . . . ?
C42A C43A C48A C47A -180.0(8) . . . . ?
C46A C47A C48A C43A -0.8(12) . . . . ?
C1A C47A C48A C43A 176.7(8) . . . . ?
C3A C4A N1A C1A 0.1(10) . . . . ?
C5A C4A N1A C1A -177.2(8) . . . . ?
C2A C1A N1A C4A -1.1(10) . . . . ?
C47A C1A N1A C4A 176.5(7) . . . . ?
C9A C11A N2A C14A -171.1(8) . . . . ?
C12A C11A N2A C14A 0.4(10) . . . . ?
C15A C14A N2A C11A 174.9(8) . . . . ?
C13A C14A N2A C11A 0.3(9) . . . . ?
C41A C42A N3A C39A 1.5(10) . . . . ?
C43A C42A N3A C39A -174.9(8) . . . . ?
C29A C39A N3A C42A -176.2(9) . . . . ?
C40A C39A N3A C42A 0.2(9) . . . . ?
C27A C28A S1A C25A -1.5(7) . . . . ?
C29A C28A S1A C25A -177.8(8) . . . . ?
C26A C25A S1A C28A -0.4(6) . . . . ?
C15A C25A S1A C28A 179.8(7) . . . . ?
N1B C1B C2B C3B 1.9(9) . . . . ?
C47B C1B C2B C3B -174.4(8) . . . . ?
C1B C2B C3B C4B -1.8(10) . . . . ?
C2B C3B C4B N1B 1.0(9) . . . . ?
C2B C3B C4B C5B 173.5(9) . . . . ?
N1B C4B C5B C10B 22.9(11) . . . . ?
C3B C4B C5B C10B -149.0(9) . . . . ?
N1B C4B C5B C6B -160.5(8) . . . . ?
C3B C4B C5B C6B 27.6(14) . . . . ?
C10B C5B C6B C7B -0.6(13) . . . . ?
C4B C5B C6B C7B -177.3(8) . . . . ?
C5B C6B C7B C8B -1.0(13) . . . . ?
C6B C7B C8B C9B 0.1(13) . . . . ?
C7B C8B C9B C10B 2.4(12) . . . . ?
C7B C8B C9B C11B 176.0(8) . . . . ?
C8B C9B C10B C5B -4.1(12) . . . . ?
C11B C9B C10B C5B -177.8(7) . . . . ?
C6B C5B C10B C9B 3.2(12) . . . . ?
C4B C5B C10B C9B 180.0(7) . . . . ?
C10B C9B C11B N2B -25.3(12) . . . . ?
C8B C9B C11B N2B 161.3(8) . . . . ?
C10B C9B C11B C12B 151.3(8) . . . . ?
C8B C9B C11B C12B -22.2(12) . . . . ?
N2B C11B C12B C13B 1.9(10) . . . . ?
C9B C11B C12B C13B -175.0(8) . . . . ?
C11B C12B C13B C14B -1.4(10) . . . . ?
C12B C13B C14B C15B -178.5(8) . . . . ?
C12B C13B C14B N2B 0.7(10) . . . . ?
N2B C14B C15B C25B -0.6(14) . . . . ?
C13B C14B C15B C25B 178.4(8) . . . . ?
N2B C14B C15B C16B 179.0(7) . . . . ?
C13B C14B C15B C16B -2.0(12) . . . . ?
C14B C15B C16B C17B 80.1(8) . . . . ?
C25B C15B C16B C17B -100.3(7) . . . . ?
C14B C15B C16B C21B -100.3(7) . . . . ?
C25B C15B C16B C21B 79.4(7) . . . . ?
C21B C16B C17B C18B 0.0 . . . . ?
C15B C16B C17B C18B 179.7(6) . . . . ?
C21B C16B C17B C22B 176.9(7) . . . . ?
C15B C16B C17B C22B -3.4(7) . . . . ?
C16B C17B C18B C19B 0.0 . . . . ?
C22B C17B C18B C19B -177.0(6) . . . . ?
C17B C18B C19B C20B 0.0 . . . . ?
C17B C18B C19B C23B 179.7(6) . . . . ?
C18B C19B C20B C21B 0.0 . . . . ?
C23B C19B C20B C21B -179.7(6) . . . . ?
C19B C20B C21B C16B 0.0 . . . . ?
C19B C20B C21B C24B 178.5(6) . . . . ?
C17B C16B C21B C20B 0.0 . . . . ?
C15B C16B C21B C20B -179.7(6) . . . . ?
C17B C16B C21B C24B -178.4(7) . . . . ?
C15B C16B C21B C24B 1.9(8) . . . . ?
C14B C15B C25B C26B -162.6(8) . . . . ?
C16B C15B C25B C26B 17.8(11) . . . . ?
C14B C15B C25B S1B 17.9(13) . . . . ?
C16B C15B C25B S1B -161.7(6) . . . . ?
C15B C25B C26B C27B 178.7(7) . . . . ?
S1B C25B C26B C27B -1.7(9) . . . . ?
C25B C26B C27B C28B 2.2(11) . . . . ?
C26B C27B C28B C29B 179.3(7) . . . . ?
C26B C27B C28B S1B -1.6(9) . . . . ?
C27B C28B C29B C39B -166.8(8) . . . . ?
S1B C28B C29B C39B 14.2(13) . . . . ?
C27B C28B C29B C30B 15.2(11) . . . . ?
S1B C28B C29B C30B -163.8(5) . . . . ?
C39B C29B C30B C31B 86.0(8) . . . . ?
C28B C29B C30B C31B -95.7(7) . . . . ?
C39B C29B C30B C35B -93.3(8) . . . . ?
C28B C29B C30B C35B 84.9(7) . . . . ?
C35B C30B C31B C32B 0.0 . . . . ?
C29B C30B C31B C32B -179.4(6) . . . . ?
C35B C30B C31B C36B 177.8(7) . . . . ?
C29B C30B C31B C36B -1.5(8) . . . . ?
C30B C31B C32B C33B 0.0 . . . . ?
C36B C31B C32B C33B -177.9(7) . . . . ?
C31B C32B C33B C34B 0.0 . . . . ?
C31B C32B C33B C37B -179.7(6) . . . . ?
C32B C33B C34B C35B 0.0 . . . . ?
C37B C33B C34B C35B 179.7(6) . . . . ?
C33B C34B C35B C30B 0.0 . . . . ?
C33B C34B C35B C38B -178.6(6) . . . . ?
C31B C30B C35B C34B 0.0 . . . . ?
C29B C30B C35B C34B 179.4(6) . . . . ?
C31B C30B C35B C38B 178.5(6) . . . . ?
C29B C30B C35B C38B -2.1(7) . . . . ?
C28B C29B C39B N3B -4.1(14) . . . . ?
C30B C29B C39B N3B 173.9(7) . . . . ?
C28B C29B C39B C40B 179.0(8) . . . . ?
C30B C29B C39B C40B -3.0(12) . . . . ?
C29B C39B C40B C41B 177.3(8) . . . . ?
N3B C39B C40B C41B -0.1(10) . . . . ?
C39B C40B C41B C42B 0.0(9) . . . . ?
C40B C41B C42B N3B 0.1(10) . . . . ?
C40B C41B C42B C43B -173.9(8) . . . . ?
N3B C42B C43B C44B 166.5(8) . . . . ?
C41B C42B C43B C44B -20.2(12) . . . . ?
N3B C42B C43B C48B -19.2(12) . . . . ?
C41B C42B C43B C48B 154.1(8) . . . . ?
C48B C43B C44B C45B -1.2(13) . . . . ?
C42B C43B C44B C45B 173.1(8) . . . . ?
C43B C44B C45B C46B -0.8(14) . . . . ?
C44B C45B C46B C47B 2.5(14) . . . . ?
C45B C46B C47B C48B -2.1(13) . . . . ?
C45B C46B C47B C1B 177.8(8) . . . . ?
N1B C1B C47B C46B 172.1(8) . . . . ?
C2B C1B C47B C46B -12.0(14) . . . . ?
N1B C1B C47B C48B -8.1(12) . . . . ?
C2B C1B C47B C48B 167.8(9) . . . . ?
C44B C43B C48B C47B 1.6(12) . . . . ?
C42B C43B C48B C47B -172.8(7) . . . . ?
C46B C47B C48B C43B 0.0(12) . . . . ?
C1B C47B C48B C43B -179.8(7) . . . . ?
C3B C4B N1B C1B 0.2(9) . . . . ?
C5B C4B N1B C1B -173.6(7) . . . . ?
C2B C1B N1B C4B -1.3(9) . . . . ?
C47B C1B N1B C4B 175.5(7) . . . . ?
C9B C11B N2B C14B 175.5(7) . . . . ?
C12B C11B N2B C14B -1.4(9) . . . . ?
C15B C14B N2B C11B 179.6(8) . . . . ?
C13B C14B N2B C11B 0.5(9) . . . . ?
C41B C42B N3B C39B -0.1(9) . . . . ?
C43B C42B N3B C39B 174.0(7) . . . . ?
C29B C39B N3B C42B -177.2(8) . . . . ?
C40B C39B N3B C42B 0.1(9) . . . . ?
C26B C25B S1B C28B 0.6(6) . . . . ?
C15B C25B S1B C28B -179.8(8) . . . . ?
C27B C28B S1B C25B 0.5(6) . . . . ?
C29B C28B S1B C25B 179.6(7) . . . . ?
